data_7034451
loop_
_publ_author_name
'Komurasaki, Aina'
'Funasako, Yusuke'
'Mochida, Tomoyuki'

_publ_section_title
;
 Colorless organometallic ionic liquids from cationic ruthenium sandwich
 complexes: thermal properties, liquid properties, and crystal structures
 of [Ru(\h(5)-C5H5)(\h(6)-C6H5R)][X] (X = N(SO2CF3)2, N(SO2F)2, PF6).
;
_journal_issue 16
_journal_name_full 'Dalton transactions (Cambridge, England : 2003)'
_journal_page_first 7595
_journal_page_last 7605
_journal_paper_doi 10.1039/c5dt00723b
_journal_volume 44
_journal_year 2015
_chemical_formula_moiety 'C13 H15 O2 Ru, F6 P'
_chemical_formula_sum 'C13 H15 F6 O2 P Ru'
_chemical_formula_weight 449.29
_chemical_name_systematic
; 
 ? 
;
_space_group_IT_number 14
_symmetry_cell_setting monoclinic
_symmetry_space_group_name_Hall '-P 2ybc'
_symmetry_space_group_name_H-M 'P 1 21/c 1'
_atom_sites_solution_hydrogens geom
_atom_sites_solution_primary direct
_atom_sites_solution_secondary difmap
_audit_creation_method SHELXL-97
_audit_update_record
;
2014-07-12 deposited with the CCDC.
2015-03-17 downloaded from the CCDC.
;
_cell_angle_alpha 90.00
_cell_angle_beta 133.146(10)
_cell_angle_gamma 90.00
_cell_formula_units_Z 8
_cell_length_a 18.367(4)
_cell_length_b 8.8317(18)
_cell_length_c 25.123(4)
_cell_measurement_reflns_used 9893
_cell_measurement_temperature 100
_cell_measurement_theta_max 27.54
_cell_measurement_theta_min 2.56
_cell_volume 2973.4(11)
_computing_cell_refinement 'APEX2 (Bruker AXS, 2006)'
_computing_data_collection 'APEX2 (Bruker AXS, 2006)'
_computing_data_reduction 'SAINT (Bruker AXS, 2004)'
_computing_molecular_graphics 'XSHEL (Bruker AXS,2002)'
_computing_publication_material 'XCIF (Bruker AXS, 2001)'
_computing_structure_refinement 'SHELXL-97 (Sheldrick, 1997)'
_computing_structure_solution 'SHELXS-97 (Sheldrick, 1997)'
_diffrn_ambient_temperature 100
_diffrn_detector_area_resol_mean 8.333
_diffrn_measured_fraction_theta_full 0.997
_diffrn_measured_fraction_theta_max 0.997
_diffrn_measurement_device_type 'Bruker APEXII CCD area detector'
_diffrn_measurement_method 'phi and omega scans'
_diffrn_radiation_monochromator 'Bruker Helios multilayer confocal mirror'
_diffrn_radiation_source 'Bruker TXS fine-focus rotating anode'
_diffrn_radiation_type MoK\a
_diffrn_radiation_wavelength 0.71073
_diffrn_reflns_av_R_equivalents 0.0742
_diffrn_reflns_av_sigmaI/netI 0.0675
_diffrn_reflns_limit_h_max 21
_diffrn_reflns_limit_h_min -16
_diffrn_reflns_limit_k_max 10
_diffrn_reflns_limit_k_min -10
_diffrn_reflns_limit_l_max 27
_diffrn_reflns_limit_l_min -29
_diffrn_reflns_number 14283
_diffrn_reflns_theta_full 25.03
_diffrn_reflns_theta_max 25.03
_diffrn_reflns_theta_min 1.11
_exptl_absorpt_coefficient_mu 1.233
_exptl_absorpt_correction_T_max 0.9297
_exptl_absorpt_correction_T_min 0.4204
_exptl_absorpt_correction_type empirical
_exptl_absorpt_process_details
;
SADABS Sheldrick 1996
;
_exptl_crystal_colour colorless
_exptl_crystal_density_diffrn 2.007
_exptl_crystal_density_method 'not measured'
_exptl_crystal_description needle
_exptl_crystal_F_000 1776
_exptl_crystal_size_max 0.85
_exptl_crystal_size_mid 0.18
_exptl_crystal_size_min 0.06
_refine_diff_density_max 0.724
_refine_diff_density_min -0.727
_refine_diff_density_rms 0.107
_refine_ls_extinction_method none
_refine_ls_goodness_of_fit_ref 1.079
_refine_ls_hydrogen_treatment constr
_refine_ls_matrix_type full
_refine_ls_number_parameters 418
_refine_ls_number_reflns 5246
_refine_ls_number_restraints 0
_refine_ls_restrained_S_all 1.079
_refine_ls_R_factor_all 0.0292
_refine_ls_R_factor_gt 0.0286
_refine_ls_shift/su_max 0.001
_refine_ls_shift/su_mean 0.000
_refine_ls_structure_factor_coef Fsqd
_refine_ls_weighting_details 'calc w=1/[\s^2^(Fo^2^)+(0.0000P)^2^+1.3051P] where P=(Fo^2^+2Fc^2^)/3'
_refine_ls_weighting_scheme calc
_refine_ls_wR_factor_gt 0.0741
_refine_ls_wR_factor_ref 0.0752
_reflns_number_gt 5151
_reflns_number_total 5246
_reflns_threshold_expression >2sigma(I)
_cod_data_source_file c5dt00723b2.cif
_cod_data_source_block cpruetherpf6
_cod_depositor_comments
;
The following automatic conversions were performed:

'_symmetry_cell_setting' value 'Monoclinic' changed to 'monoclinic'
according to
/usr/data/users/saulius/crontab/automatic-downloads/rss-feeds/RSC/lib/dictionaries/cif_core.dic
dictionary named 'cif_core.dic' version 2.4.2 from 2011-04-26.

Automatic conversion script
Id: cif_fix_values 3105 2015-03-04 15:46:00Z robertas 

 Adding full bibliography for 7034449--7034455.cif.
;
_cod_original_cell_volume 2973.4(10)
_cod_original_sg_symbol_H-M 'P2(1)/c  '
_cod_database_code 7034451

loop_
_symmetry_equiv_pos_as_xyz
'x, y, z'
'-x, y+1/2, -z+1/2'
'-x, -y, -z'
'x, -y-1/2, z-1/2'

loop_
_atom_site_label
_atom_site_type_symbol
_atom_site_fract_x
_atom_site_fract_y
_atom_site_fract_z
_atom_site_U_iso_or_equiv
_atom_site_adp_type
_atom_site_occupancy
_atom_site_symmetry_multiplicity
_atom_site_calc_flag
_atom_site_refinement_flags
Ru1 Ru 0.12954(3) 0.27447(3) 0.419609(18) 0.01502(9) Uani 1 1 d .
Ru2 Ru 0.37077(3) 0.25126(10) 0.291936(19) 0.01515(9) Uani 1 1 d .
P1 P 0.81828(9) 0.27221(12) 0.88766(7) 0.0214(3) Uani 1 1 d .
C15 C 0.5035(3) 0.1502(5) 0.3232(2) 0.0278(9) Uani 1 1 d .
H15 H 0.5510 0.0795 0.3650 0.033 Uiso 1 1 calc R
C14 C 0.5117(3) 0.3092(5) 0.3247(3) 0.0320(10) Uani 1 1 d .
H14 H 0.5660 0.3704 0.3687 0.038 Uiso 1 1 calc R
C16 C 0.4188(3) 0.1086(5) 0.2500(2) 0.0307(10) Uani 1 1 d .
H16 H 0.3957 0.0031 0.2309 0.037 Uiso 1 1 calc R
C17 C 0.3772(5) 0.2432(6) 0.2085(3) 0.0362(12) Uani 1 1 d .
H17 H 0.3186 0.2492 0.1546 0.043 Uiso 1 1 calc R
C18 C 0.4344(3) 0.3680(5) 0.2553(3) 0.0350(11) Uani 1 1 d .
H18 H 0.4243 0.4768 0.2405 0.042 Uiso 1 1 calc R
C19 C 0.3825(4) 0.3197(5) 0.3822(3) 0.0286(10) Uani 1 1 d .
H19 H 0.4481 0.3531 0.4299 0.034 Uiso 1 1 calc R
C22 C 0.2113(3) 0.2187(4) 0.2404(2) 0.0239(9) Uani 1 1 d .
C23 C 0.2375(3) 0.3749(4) 0.2551(2) 0.0233(9) Uani 1 1 d .
H23 H 0.2024 0.4481 0.2137 0.028 Uiso 1 1 calc R
C21 C 0.2744(3) 0.1113(4) 0.2967(2) 0.0241(9) Uani 1 1 d .
H21 H 0.2654 0.0010 0.2847 0.029 Uiso 1 1 calc R
C3 C 0.1220(4) 0.3099(6) 0.3305(2) 0.0350(11) Uani 1 1 d .
H3 H 0.1799 0.3310 0.3353 0.042 Uiso 1 1 calc R
C5 C -0.0015(3) 0.1854(5) 0.3142(2) 0.0289(9) Uani 1 1 d .
H5 H -0.0465 0.1036 0.3053 0.035 Uiso 1 1 calc R
C4 C 0.0831(3) 0.1654(5) 0.3235(2) 0.0339(11) Uani 1 1 d .
H4 H 0.1086 0.0665 0.3224 0.041 Uiso 1 1 calc R
C2 C 0.0623(3) 0.4179(4) 0.32546(19) 0.0289(9) Uani 1 1 d .
H2 H 0.0704 0.5302 0.3266 0.035 Uiso 1 1 calc R
C1 C -0.0140(3) 0.3420(5) 0.31573(19) 0.0266(9) Uani 1 1 d .
H1 H -0.0693 0.3913 0.3084 0.032 Uiso 1 1 calc R
C11 C 0.1366(3) 0.1583(4) 0.5012(2) 0.0241(9) Uani 1 1 d .
H11 H 0.0836 0.0843 0.4850 0.029 Uiso 1 1 calc R
C6 C 0.1219(4) 0.3162(5) 0.5025(2) 0.0254(9) Uani 1 1 d .
H6 H 0.0581 0.3524 0.4868 0.030 Uiso 1 1 calc R
C7 C 0.1873(3) 0.4207(4) 0.51196(18) 0.0246(9) Uani 1 1 d .
H7 H 0.1687 0.5303 0.5027 0.029 Uiso 1 1 calc R
C9 C 0.2867(3) 0.2173(4) 0.5238(2) 0.0174(9) Uani 1 1 d .
C8 C 0.2690(3) 0.3729(4) 0.52158(18) 0.0229(9) Uani 1 1 d .
H8 H 0.3075 0.4484 0.5194 0.027 Uiso 1 1 calc R
C10 C 0.2190(3) 0.1104(4) 0.51152(18) 0.0222(8) Uani 1 1 d .
H10 H 0.2227 0.0025 0.5015 0.027 Uiso 1 1 calc R
C12 C 0.4328(4) 0.2596(5) 0.5450(3) 0.0282(11) Uani 1 1 d .
H12A H 0.4794 0.2002 0.5459 0.034 Uiso 1 1 calc R
H12B H 0.3947 0.3279 0.5021 0.034 Uiso 1 1 calc R
C26 C -0.0487(3) 0.2969(5) 0.1234(2) 0.0291(9) Uani 1 1 d .
H26A H -0.0872 0.2201 0.0848 0.044 Uiso 1 1 calc R
H26B H -0.0942 0.3735 0.1150 0.044 Uiso 1 1 calc R
H26C H -0.0123 0.2487 0.1709 0.044 Uiso 1 1 calc R
C25 C 0.0687(4) 0.2640(4) 0.1142(3) 0.0294(11) Uani 1 1 d .
H25A H 0.1104 0.3195 0.1090 0.035 Uiso 1 1 calc R
H25B H 0.0186 0.2048 0.0690 0.035 Uiso 1 1 calc R
O1 O 0.36502(19) 0.1585(3) 0.53693(15) 0.0280(6) Uani 1 1 d .
O3 O 0.1309(2) 0.1619(3) 0.17524(14) 0.0292(7) Uani 1 1 d .
O2 O 0.48703(18) 0.3458(3) 0.60766(13) 0.0297(6) Uani 1 1 d .
O4 O 0.0202(2) 0.3670(3) 0.12245(14) 0.0297(7) Uani 1 1 d .
F1 F 0.8244(3) 0.2830(3) 0.95397(15) 0.0428(8) Uani 1 1 d .
F2 F 0.88586(19) 0.1226(3) 0.92360(14) 0.0402(6) Uani 1 1 d .
F4 F 0.75245(17) 0.4238(3) 0.85389(12) 0.0427(7) Uani 1 1 d .
F5 F 0.91645(19) 0.3733(3) 0.93361(17) 0.0575(8) Uani 1 1 d .
F3 F 0.8121(3) 0.2633(3) 0.8216(2) 0.0612(12) Uani 1 1 d .
F6 F 0.7206(2) 0.1726(4) 0.84466(16) 0.0544(8) Uani 1 1 d .
P2 P 0.31497(10) 0.76155(13) 0.43184(7) 0.0219(3) Uani 1 1 d .
F11 F 0.41276(18) 0.8611(3) 0.48821(13) 0.0422(7) Uani 1 1 d .
F8 F 0.3819(2) 0.6109(3) 0.46355(14) 0.0419(6) Uani 1 1 d .
F9 F 0.3267(2) 0.7790(3) 0.37446(16) 0.0396(7) Uani 1 1 d .
F12 F 0.2177(2) 0.6624(3) 0.37471(16) 0.0556(8) Uani 1 1 d .
F7 F 0.3055(3) 0.7457(3) 0.4897(2) 0.0523(10) Uani 1 1 d .
F10 F 0.24946(16) 0.9130(3) 0.40025(12) 0.0390(7) Uani 1 1 d .
C13 C 0.5497(4) 0.2563(5) 0.6723(3) 0.0288(11) Uani 1 1 d .
H13A H 0.5101 0.2140 0.6818 0.043 Uiso 1 1 calc R
H13B H 0.6031 0.3196 0.7136 0.043 Uiso 1 1 calc R
H13C H 0.5788 0.1736 0.6661 0.043 Uiso 1 1 calc R
C20 C 0.3589(3) 0.1614(5) 0.3671(2) 0.0239(9) Uani 1 1 d .
H20 H 0.4090 0.0854 0.4047 0.029 Uiso 1 1 calc R
C24 C 0.3215(3) 0.4222(4) 0.3256(2) 0.0245(8) Uani 1 1 d .
H24 H 0.3450 0.5291 0.3332 0.029 Uiso 1 1 calc R

loop_
_atom_site_aniso_label
_atom_site_aniso_U_11
_atom_site_aniso_U_22
_atom_site_aniso_U_33
_atom_site_aniso_U_23
_atom_site_aniso_U_13
_atom_site_aniso_U_12
Ru1 0.01526(17) 0.01409(13) 0.0151(3) -0.00053(11) 0.0101(2) 0.00046(12)
Ru2 0.01508(18) 0.01452(13) 0.0178(3) 0.00103(10) 0.0120(2) 0.00073(10)
P1 0.0224(6) 0.0193(5) 0.0227(7) 0.0036(4) 0.0156(6) -0.0001(4)
C15 0.0166(18) 0.035(2) 0.031(2) 0.003(2) 0.0164(18) 0.0098(19)
C14 0.019(2) 0.043(3) 0.037(3) -0.016(2) 0.020(2) -0.010(2)
C16 0.032(2) 0.029(2) 0.042(3) -0.018(2) 0.029(2) -0.007(2)
C17 0.024(3) 0.074(3) 0.014(3) 0.007(2) 0.014(3) 0.013(2)
C18 0.043(2) 0.029(2) 0.061(3) 0.011(2) 0.046(3) 0.006(2)
C19 0.029(2) 0.036(2) 0.034(3) -0.008(2) 0.027(2) -0.009(2)
C22 0.014(2) 0.032(2) 0.021(2) -0.0005(18) 0.010(2) -0.0042(17)
C23 0.0207(18) 0.0220(18) 0.034(2) 0.0089(18) 0.0213(19) 0.0058(16)
C21 0.0258(19) 0.0172(18) 0.038(2) 0.0047(17) 0.025(2) -0.0003(17)
C3 0.030(2) 0.060(3) 0.013(2) -0.006(2) 0.014(2) -0.007(3)
C5 0.024(2) 0.030(2) 0.012(2) 0.0014(18) 0.0045(19) -0.006(2)
C4 0.034(2) 0.040(3) 0.014(2) -0.0040(19) 0.0115(19) 0.016(2)
C2 0.039(2) 0.023(2) 0.0165(19) 0.0070(17) 0.0156(18) 0.002(2)
C1 0.0201(18) 0.035(2) 0.015(2) 0.0047(18) 0.0085(17) 0.0109(19)
C11 0.025(2) 0.0287(19) 0.015(2) -0.0001(18) 0.0122(18) -0.006(2)
C6 0.025(2) 0.038(2) 0.019(2) 0.002(2) 0.018(2) 0.005(2)
C7 0.0306(19) 0.0194(19) 0.0128(17) -0.0033(15) 0.0106(16) 0.0056(18)
C9 0.0111(18) 0.025(2) 0.0056(19) 0.0016(15) 0.0018(16) 0.0005(16)
C8 0.0210(18) 0.0221(19) 0.0107(17) -0.0008(16) 0.0051(16) -0.0044(17)
C10 0.0242(18) 0.0211(19) 0.0135(18) -0.0023(16) 0.0098(15) -0.0012(18)
C12 0.022(2) 0.041(3) 0.029(3) 0.0011(18) 0.020(3) 0.0027(18)
C26 0.026(2) 0.030(2) 0.033(3) -0.003(2) 0.021(2) -0.0017(19)
C25 0.027(3) 0.035(2) 0.028(3) 0.0043(18) 0.020(3) 0.0017(19)
O1 0.0218(13) 0.0254(13) 0.0343(15) -0.0045(14) 0.0182(12) -0.0011(12)
O3 0.0257(15) 0.0221(14) 0.0294(16) 0.0003(12) 0.0149(14) 0.0010(14)
O2 0.0224(13) 0.0297(15) 0.0277(15) -0.0006(13) 0.0135(12) -0.0051(12)
O4 0.0261(13) 0.0279(15) 0.0361(16) 0.0052(13) 0.0217(13) 0.0030(13)
F1 0.068(2) 0.0328(15) 0.0333(18) 0.0050(11) 0.0369(18) 0.0061(14)
F2 0.0462(14) 0.0264(12) 0.0523(15) 0.0122(12) 0.0353(13) 0.0123(12)
F4 0.0472(16) 0.0413(16) 0.0413(15) 0.0224(12) 0.0308(14) 0.0222(13)
F5 0.0348(13) 0.0371(15) 0.081(2) -0.0033(15) 0.0320(15) -0.0129(13)
F3 0.104(4) 0.065(2) 0.060(3) 0.0211(15) 0.073(3) 0.0271(18)
F6 0.0326(13) 0.0555(19) 0.0496(17) -0.0145(16) 0.0181(13) -0.0225(16)
P2 0.0234(7) 0.0191(5) 0.0277(7) 0.0024(4) 0.0192(6) 0.0017(4)
F11 0.0266(12) 0.0330(13) 0.0458(16) -0.0128(12) 0.0165(12) -0.0049(12)
F8 0.0529(16) 0.0212(11) 0.0432(15) 0.0081(11) 0.0297(14) 0.0142(12)
F9 0.059(2) 0.0336(14) 0.048(2) 0.0064(12) 0.0456(19) 0.0061(13)
F12 0.0350(15) 0.0510(18) 0.0527(18) -0.0086(16) 0.0190(14) -0.0217(16)
F7 0.070(3) 0.0554(18) 0.055(2) 0.0122(14) 0.052(2) 0.0083(15)
F10 0.0340(14) 0.0355(14) 0.0497(16) 0.0106(12) 0.0295(13) 0.0157(12)
C13 0.026(2) 0.034(2) 0.023(3) 0.0051(17) 0.016(2) 0.0017(19)
C20 0.026(2) 0.025(2) 0.028(2) 0.0054(19) 0.021(2) -0.0004(19)
C24 0.0299(19) 0.0215(19) 0.034(2) -0.0036(17) 0.027(2) -0.0012(18)

loop_
_atom_type_symbol
_atom_type_description
_atom_type_scat_dispersion_real
_atom_type_scat_dispersion_imag
_atom_type_scat_source
C C 0.0033 0.0016 'International Tables Vol C Tables 4.2.6.8 and 6.1.1.4'
H H 0.0000 0.0000 'International Tables Vol C Tables 4.2.6.8 and 6.1.1.4'
F F 0.0171 0.0103 'International Tables Vol C Tables 4.2.6.8 and 6.1.1.4'
O O 0.0106 0.0060 'International Tables Vol C Tables 4.2.6.8 and 6.1.1.4'
P P 0.1023 0.0942 'International Tables Vol C Tables 4.2.6.8 and 6.1.1.4'
Ru Ru -1.2594 0.8363 'International Tables Vol C Tables 4.2.6.8 and 6.1.1.4'

loop_
_geom_angle_atom_site_label_1
_geom_angle_atom_site_label_2
_geom_angle_atom_site_label_3
_geom_angle
C4 Ru1 C1 63.38(15)
C4 Ru1 C5 38.18(17)
C1 Ru1 C5 37.84(16)
C4 Ru1 C3 38.10(19)
C1 Ru1 C3 63.35(18)
C5 Ru1 C3 63.79(19)
C4 Ru1 C2 63.10(16)
C1 Ru1 C2 38.03(15)
C5 Ru1 C2 63.44(15)
C3 Ru1 C2 37.40(16)
C4 Ru1 C7 168.64(17)
C1 Ru1 C7 114.94(14)
C5 Ru1 C7 146.62(16)
C3 Ru1 C7 130.56(17)
C2 Ru1 C7 108.17(14)
C4 Ru1 C6 153.62(19)
C1 Ru1 C6 106.26(16)
C5 Ru1 C6 118.56(18)
C3 Ru1 C6 161.34(16)
C2 Ru1 C6 124.94(15)
C7 Ru1 C6 37.06(16)
C4 Ru1 C11 123.79(16)
C1 Ru1 C11 119.67(16)
C5 Ru1 C11 106.00(16)
C3 Ru1 C11 160.69(17)
C2 Ru1 C11 155.06(16)
C7 Ru1 C11 67.29(14)
C6 Ru1 C11 37.56(15)
C4 Ru1 C8 136.71(17)
C1 Ru1 C8 140.91(15)
C5 Ru1 C8 173.90(16)
C3 Ru1 C8 110.12(18)
C2 Ru1 C8 112.12(14)
C7 Ru1 C8 37.34(14)
C6 Ru1 C8 67.24(17)
C11 Ru1 C8 79.74(15)
C4 Ru1 C10 108.45(15)
C1 Ru1 C10 148.85(15)
C5 Ru1 C10 116.52(15)
C3 Ru1 C10 130.22(17)
C2 Ru1 C10 167.40(15)
C7 Ru1 C10 78.80(14)
C6 Ru1 C10 66.95(15)
C11 Ru1 C10 37.16(15)
C8 Ru1 C10 66.79(14)
C4 Ru1 C9 114.20(15)
C1 Ru1 C9 173.62(15)
C5 Ru1 C9 143.61(16)
C3 Ru1 C9 110.90(18)
C2 Ru1 C9 135.68(15)
C7 Ru1 C9 66.15(14)
C6 Ru1 C9 78.45(17)
C11 Ru1 C9 66.69(16)
C8 Ru1 C9 36.59(14)
C10 Ru1 C9 36.84(14)
C14 Ru2 C15 37.83(16)
C14 Ru2 C18 37.31(17)
C15 Ru2 C18 63.55(16)
C14 Ru2 C16 63.13(16)
C15 Ru2 C16 38.13(15)
C18 Ru2 C16 63.75(17)
C14 Ru2 C17 62.5(2)
C15 Ru2 C17 63.25(19)
C18 Ru2 C17 37.98(19)
C16 Ru2 C17 37.80(17)
C14 Ru2 C20 123.59(17)
C15 Ru2 C20 106.69(16)
C18 Ru2 C20 158.94(18)
C16 Ru2 C20 121.26(16)
C17 Ru2 C20 156.80(17)
C14 Ru2 C24 112.85(15)
C15 Ru2 C24 142.60(15)
C18 Ru2 C24 108.52(15)
C16 Ru2 C24 171.77(15)
C17 Ru2 C24 134.26(17)
C20 Ru2 C24 66.96(15)
C14 Ru2 C19 106.95(17)
C15 Ru2 C19 116.25(17)
C18 Ru2 C19 126.85(17)
C16 Ru2 C19 150.06(18)
C17 Ru2 C19 164.59(18)
C20 Ru2 C19 38.07(15)
C24 Ru2 C19 36.54(15)
C14 Ru2 C23 136.81(15)
C15 Ru2 C23 173.90(15)
C18 Ru2 C23 110.37(15)
C16 Ru2 C23 141.06(15)
C17 Ru2 C23 112.62(18)
C20 Ru2 C23 78.82(15)
C24 Ru2 C23 36.80(13)
C19 Ru2 C23 66.39(17)
C14 Ru2 C21 153.41(17)
C15 Ru2 C21 119.20(15)
C18 Ru2 C21 163.84(16)
C16 Ru2 C21 107.73(16)
C17 Ru2 C21 126.9(2)
C20 Ru2 C21 37.09(15)
C24 Ru2 C21 79.03(14)
C19 Ru2 C21 67.69(16)
C23 Ru2 C21 66.77(14)
C14 Ru2 C22 169.67(17)
C15 Ru2 C22 147.56(16)
C18 Ru2 C22 132.44(17)
C16 Ru2 C22 116.27(16)
C17 Ru2 C22 110.2(2)
C20 Ru2 C22 66.15(16)
C24 Ru2 C22 66.26(15)
C19 Ru2 C22 78.59(17)
C23 Ru2 C22 36.93(13)
C21 Ru2 C22 36.65(14)
F6 P1 F3 91.2(2)
F6 P1 F5 177.52(19)
F3 P1 F5 91.2(2)
F6 P1 F1 89.07(18)
F3 P1 F1 179.41(16)
F5 P1 F1 88.46(18)
F6 P1 F2 90.33(16)
F3 P1 F2 91.28(16)
F5 P1 F2 89.84(15)
F1 P1 F2 89.22(15)
F6 P1 F4 90.60(16)
F3 P1 F4 89.95(16)
F5 P1 F4 89.18(15)
F1 P1 F4 89.54(14)
F2 P1 F4 178.44(15)
C14 C15 C16 107.1(4)
C14 C15 Ru2 71.0(2)
C16 C15 Ru2 71.1(2)
C14 C15 H15 126.4
C16 C15 H15 126.4
Ru2 C15 H15 126.4
C18 C14 C15 109.8(4)
C18 C14 Ru2 71.5(2)
C15 C14 Ru2 71.1(2)
C18 C14 H14 125.1
C15 C14 H14 125.1
Ru2 C14 H14 125.1
C17 C16 C15 107.4(4)
C17 C16 Ru2 71.1(2)
C15 C16 Ru2 70.8(2)
C17 C16 H16 126.3
C15 C16 H16 126.3
Ru2 C16 H16 126.3
C16 C17 C18 108.8(4)
C16 C17 Ru2 71.1(2)
C18 C17 Ru2 71.0(3)
C16 C17 H17 125.6
C18 C17 H17 125.6
Ru2 C17 H17 125.6
C14 C18 C17 106.9(4)
C14 C18 Ru2 71.2(2)
C17 C18 Ru2 71.1(3)
C14 C18 H18 126.5
C17 C18 H18 126.5
Ru2 C18 H18 126.5
C24 C19 C20 118.7(4)
C24 C19 Ru2 71.6(2)
C20 C19 Ru2 70.3(2)
C24 C19 H19 120.2
C20 C19 H19 120.2
Ru2 C19 H19 120.2
O3 C22 C21 115.7(3)
O3 C22 C23 125.0(4)
C21 C22 C23 119.3(3)
O3 C22 Ru2 131.0(3)
C21 C22 Ru2 70.0(2)
C23 C22 Ru2 69.8(2)
C24 C23 C22 120.2(3)
C24 C23 Ru2 70.9(2)
C22 C23 Ru2 73.3(2)
C24 C23 H23 119.5
C22 C23 H23 119.5
Ru2 C23 H23 119.5
C20 C21 C22 119.4(4)
C20 C21 Ru2 70.1(2)
C22 C21 Ru2 73.3(2)
C20 C21 H21 119.9
C22 C21 H21 119.9
Ru2 C21 H21 119.9
C2 C3 C4 107.9(4)
C2 C3 Ru1 71.5(2)
C4 C3 Ru1 70.6(2)
C2 C3 H3 126.0
C4 C3 H3 126.0
Ru1 C3 H3 126.0
C1 C5 C4 107.4(4)
C1 C5 Ru1 71.1(2)
C4 C5 Ru1 70.6(2)
C1 C5 H5 126.3
C4 C5 H5 126.3
Ru1 C5 H5 126.3
C3 C4 C5 108.2(4)
C3 C4 Ru1 71.3(2)
C5 C4 Ru1 71.2(2)
C3 C4 H4 125.9
C5 C4 H4 125.9
Ru1 C4 H4 125.9
C3 C2 C1 108.5(4)
C3 C2 Ru1 71.1(2)
C1 C2 Ru1 70.8(2)
C3 C2 H2 125.8
C1 C2 H2 125.8
Ru1 C2 H2 125.8
C5 C1 C2 108.1(3)
C5 C1 Ru1 71.1(2)
C2 C1 Ru1 71.2(2)
C5 C1 H1 125.9
C2 C1 H1 125.9
Ru1 C1 H1 125.9
C10 C11 C6 119.0(4)
C10 C11 Ru1 71.8(2)
C6 C11 Ru1 71.12(19)
C10 C11 H11 120.1
C6 C11 H11 120.1
Ru1 C11 H11 120.1
C7 C6 C11 119.6(4)
C7 C6 Ru1 70.7(2)
C11 C6 Ru1 71.32(19)
C7 C6 H6 119.6
C11 C6 H6 119.6
Ru1 C6 H6 119.6
C6 C7 C8 121.4(4)
C6 C7 Ru1 72.2(2)
C8 C7 Ru1 72.2(2)
C6 C7 H7 118.8
C8 C7 H7 118.8
Ru1 C7 H7 118.8
O1 C9 C8 124.7(4)
O1 C9 C10 115.4(3)
C8 C9 C10 119.9(3)
O1 C9 Ru1 132.6(3)
C8 C9 Ru1 70.0(2)
C10 C9 Ru1 70.2(2)
C9 C8 C7 119.3(4)
C9 C8 Ru1 73.4(2)
C7 C8 Ru1 70.5(2)
C9 C8 H8 120.0
C7 C8 H8 120.0
Ru1 C8 H8 120.0
C11 C10 C9 120.7(4)
C11 C10 Ru1 71.1(2)
C9 C10 Ru1 73.0(2)
C11 C10 H10 119.2
C9 C10 H10 119.2
Ru1 C10 H10 119.2
O2 C12 O1 112.6(3)
O2 C12 H12A 109.1
O1 C12 H12A 109.1
O2 C12 H12B 109.1
O1 C12 H12B 109.1
H12A C12 H12B 107.8
O4 C26 H26A 109.5
O4 C26 H26B 109.5
H26A C26 H26B 109.5
O4 C26 H26C 109.5
H26A C26 H26C 109.5
H26B C26 H26C 109.5
O4 C25 O3 112.0(3)
O4 C25 H25A 109.2
O3 C25 H25A 109.2
O4 C25 H25B 109.2
O3 C25 H25B 109.2
H25A C25 H25B 107.9
C9 O1 C12 118.4(3)
C22 O3 C25 118.3(3)
C12 O2 C13 112.7(3)
C25 O4 C26 112.8(3)
F7 P2 F12 91.1(2)
F7 P2 F11 89.9(2)
F12 P2 F11 179.03(18)
F7 P2 F10 90.66(16)
F12 P2 F10 90.76(15)
F11 P2 F10 89.30(14)
F7 P2 F9 178.9(2)
F12 P2 F9 89.99(18)
F11 P2 F9 89.04(17)
F10 P2 F9 89.51(14)
F7 P2 F8 89.94(16)
F12 P2 F8 89.88(16)
F11 P2 F8 90.06(15)
F10 P2 F8 179.12(15)
F9 P2 F8 89.88(15)
O2 C13 H13A 109.5
O2 C13 H13B 109.5
H13A C13 H13B 109.5
O2 C13 H13C 109.5
H13A C13 H13C 109.5
H13B C13 H13C 109.5
C21 C20 C19 120.8(4)
C21 C20 Ru2 72.8(2)
C19 C20 Ru2 71.6(2)
C21 C20 H20 119.2
C19 C20 H20 119.2
Ru2 C20 H20 119.2
C19 C24 C23 121.5(4)
C19 C24 Ru2 71.9(2)
C23 C24 Ru2 72.3(2)
C19 C24 H24 118.8
C23 C24 H24 118.8
Ru2 C24 H24 118.8

loop_
_geom_bond_atom_site_label_1
_geom_bond_atom_site_label_2
_geom_bond_distance
Ru1 C4 2.161(4)
Ru1 C1 2.169(4)
Ru1 C5 2.170(4)
Ru1 C3 2.170(4)
Ru1 C2 2.175(3)
Ru1 C7 2.193(3)
Ru1 C6 2.212(3)
Ru1 C11 2.214(4)
Ru1 C8 2.215(4)
Ru1 C10 2.223(4)
Ru1 C9 2.259(4)
Ru2 C14 2.175(4)
Ru2 C15 2.176(4)
Ru2 C18 2.179(4)
Ru2 C16 2.179(4)
Ru2 C17 2.181(4)
Ru2 C20 2.192(4)
Ru2 C24 2.206(4)
Ru2 C19 2.210(4)
Ru2 C23 2.224(4)
Ru2 C21 2.228(4)
Ru2 C22 2.270(4)
P1 F6 1.584(3)
P1 F3 1.586(3)
P1 F5 1.592(3)
P1 F1 1.594(3)
P1 F2 1.603(2)
P1 F4 1.604(3)
C15 C14 1.410(6)
C15 C16 1.423(6)
C15 H15 1.0000
C14 C18 1.393(6)
C14 H14 1.0000
C16 C17 1.412(7)
C16 H16 1.0000
C17 C18 1.419(7)
C17 H17 1.0000
C18 H18 1.0000
C19 C24 1.384(6)
C19 C20 1.436(6)
C19 H19 1.0000
C22 O3 1.344(5)
C22 C21 1.415(6)
C22 C23 1.424(5)
C23 C24 1.398(5)
C23 H23 1.0000
C21 C20 1.406(6)
C21 H21 1.0000
C3 C2 1.393(6)
C3 C4 1.414(7)
C3 H3 1.0000
C5 C1 1.407(6)
C5 C4 1.417(6)
C5 H5 1.0000
C4 H4 1.0000
C2 C1 1.415(6)
C2 H2 1.0000
C1 H1 1.0000
C11 C10 1.414(6)
C11 C6 1.425(6)
C11 H11 1.0000
C6 C7 1.400(6)
C6 H6 1.0000
C7 C8 1.411(5)
C7 H7 1.0000
C9 O1 1.341(5)
C9 C8 1.405(5)
C9 C10 1.417(6)
C8 H8 1.0000
C10 H10 1.0000
C12 O2 1.381(5)
C12 O1 1.430(5)
C12 H12A 0.9900
C12 H12B 0.9900
C26 O4 1.424(5)
C26 H26A 0.9800
C26 H26B 0.9800
C26 H26C 0.9800
C25 O4 1.385(5)
C25 O3 1.440(5)
C25 H25A 0.9900
C25 H25B 0.9900
O2 C13 1.426(5)
P2 F7 1.584(3)
P2 F12 1.584(3)
P2 F11 1.589(3)
P2 F10 1.600(3)
P2 F9 1.604(3)
P2 F8 1.605(2)
C13 H13A 0.9800
C13 H13B 0.9800
C13 H13C 0.9800
C20 H20 1.0000
C24 H24 1.0000
